data_7002602
loop_
_publ_author_name
'Lethbridge, Zoe A. D.'
'Clarkson, Guy J.'
'Turner, Scott S.'
'Walton, Richard I.'

_publ_section_title
;
 Polymorphism and variable structural dimensionality in the iron(III)
 phosphate oxalate system: a new polymorph of 3D
 [Fe2(HPO4)2(C2O4)(H2O)2]&#x00B7;2H2O and the layered material
 [Fe2(HPO4)2(C2O4)(H2O)2]
;
_journal_issue 42
_journal_name_full 'Dalton Transactions'
_journal_page_first 9176
_journal_paper_doi 10.1039/b911757a
_journal_year 2009
_chemical_formula_sum 'C H5 Fe O8 P'
_chemical_formula_weight 231.87
_chemical_name_systematic
;
?
;
_space_group_IT_number 14
_symmetry_cell_setting monoclinic
_symmetry_space_group_name_Hall '-P 2yn'
_symmetry_space_group_name_H-M 'P 1 21/n 1'
_atom_sites_solution_hydrogens geom
_atom_sites_solution_primary direct
_atom_sites_solution_secondary difmap
_audit_creation_method SHELXL-97
_cell_angle_alpha 90.00
_cell_angle_beta 108.423(2)
_cell_angle_gamma 90.00
_cell_formula_units_Z 4
_cell_length_a 8.1041(3)
_cell_length_b 6.6254(2)
_cell_length_c 12.0431(4)
_cell_measurement_reflns_used 4750
_cell_measurement_temperature 120(2)
_cell_measurement_theta_max 27.48
_cell_measurement_theta_min 2.91
_cell_volume 613.49(4)
_computing_cell_refinement 'DENZO (Otwinowski & Minor, 1997) & COLLECT (Hooft, R.W.W., 1998)'
_computing_data_collection 'COLLECT (Hooft, R.W.W., 1998)'
_computing_data_reduction 'DENZO (Otwinowski & Minor, 1997) & COLLECT (Hooft, R.W.W., 1998)'
_computing_molecular_graphics 'SHELXTL (Sheldrick, 1997)'
_computing_publication_material 'SHELXTL (Sheldrick, 1997)'
_computing_structure_refinement 'SHELXL-97 (Sheldrick, 1997)'
_computing_structure_solution 'SHELXS-97 (Sheldrick, 1990)'
_diffrn_ambient_temperature 120(2)
_diffrn_detector_area_resol_mean '4096x4096pixels / 62x62mm'
_diffrn_measured_fraction_theta_full 0.995
_diffrn_measured_fraction_theta_max 0.995
_diffrn_measurement_device_type 'Bruker-Nonius APEX II CCD camera on \k-goniostat'
_diffrn_measurement_method '\f & \w scans'
_diffrn_radiation_monochromator '10cm confocal mirrors'
_diffrn_radiation_source 'Bruker-Nonius FR591 rotating anode'
_diffrn_radiation_type MoK\a
_diffrn_radiation_wavelength 0.71073
_diffrn_reflns_av_R_equivalents 0.0385
_diffrn_reflns_av_sigmaI/netI 0.0341
_diffrn_reflns_limit_h_max 10
_diffrn_reflns_limit_h_min -10
_diffrn_reflns_limit_k_max 8
_diffrn_reflns_limit_k_min -8
_diffrn_reflns_limit_l_max 15
_diffrn_reflns_limit_l_min -15
_diffrn_reflns_number 6105
_diffrn_reflns_theta_full 27.50
_diffrn_reflns_theta_max 27.50
_diffrn_reflns_theta_min 3.55
_diffrn_standards_decay_% nil
_exptl_absorpt_coefficient_mu 2.722
_exptl_absorpt_correction_T_max 0.8989
_exptl_absorpt_correction_T_min 0.5880
_exptl_absorpt_correction_type multi-scan
_exptl_absorpt_process_details 'SADABS 2007/2 (Sheldrick, G.M., 2007)'
_exptl_crystal_colour light_brown
_exptl_crystal_density_diffrn 2.510
_exptl_crystal_density_method 'not measured'
_exptl_crystal_description block
_exptl_crystal_F_000 464
_exptl_crystal_size_max 0.20
_exptl_crystal_size_mid 0.10
_exptl_crystal_size_min 0.04
_refine_diff_density_max 0.345
_refine_diff_density_min -0.590
_refine_diff_density_rms 0.106
_refine_ls_extinction_method none
_refine_ls_goodness_of_fit_ref 1.056
_refine_ls_hydrogen_treatment mixed
_refine_ls_matrix_type full
_refine_ls_number_parameters 115
_refine_ls_number_reflns 1402
_refine_ls_number_restraints 7
_refine_ls_restrained_S_all 1.055
_refine_ls_R_factor_all 0.0283
_refine_ls_R_factor_gt 0.0261
_refine_ls_shift/su_max 0.001
_refine_ls_shift/su_mean 0.000
_refine_ls_structure_factor_coef Fsqd
_refine_ls_weighting_details 'calc w=1/[\s^2^(Fo^2^)+(0.0126P)^2^+1.5819P] where P=(Fo^2^+2Fc^2^)/3'
_refine_ls_weighting_scheme calc
_refine_ls_wR_factor_gt 0.0618
_refine_ls_wR_factor_ref 0.0635
_reflns_number_gt 1322
_reflns_number_total 1402
_reflns_threshold_expression >2sigma(I)
_cod_data_source_file b911757a.txt
_cod_data_source_block zl1
_cod_original_sg_symbol_H-M P2(1)/n
_cod_database_code 7002602

loop_
_symmetry_equiv_pos_as_xyz
'x, y, z'
'-x+1/2, y+1/2, -z+1/2'
'-x, -y, -z'
'x-1/2, -y-1/2, z-1/2'

loop_
_atom_site_label
_atom_site_type_symbol
_atom_site_fract_x
_atom_site_fract_y
_atom_site_fract_z
_atom_site_U_iso_or_equiv
_atom_site_adp_type
_atom_site_occupancy
_atom_site_symmetry_multiplicity
_atom_site_calc_flag
_atom_site_refinement_flags
_atom_site_disorder_assembly
_atom_site_disorder_group
Fe1 Fe 0.77404(4) 0.18152(5) 0.59523(3) 0.00604(11) Uani 1 1 d . . .
P1 P 1.01365(7) 0.42453(9) 0.82646(5) 0.00622(14) Uani 1 1 d . . .
O1 O 1.1566(2) 0.5467(3) 0.79206(15) 0.0113(3) Uani 1 1 d D . .
H1A H 1.160(4) 0.669(2) 0.813(3) 0.017 Uiso 1 1 d D . .
O2 O 1.0869(2) 0.3465(3) 0.94998(14) 0.0101(3) Uani 1 1 d . . .
O3 O 0.8603(2) 0.5683(2) 0.81152(13) 0.0083(3) Uani 1 1 d . . .
O4 O 0.9633(2) 0.2471(2) 0.74104(13) 0.0080(3) Uani 1 1 d . . .
C1 C 1.0164(3) 0.1015(3) 0.47453(19) 0.0079(4) Uani 1 1 d . . .
O5 O 0.9412(2) 0.2523(3) 0.49823(14) 0.0097(3) Uani 1 1 d . . .
O6 O 1.1194(2) 0.0977(2) 0.41483(14) 0.0091(3) Uani 1 1 d . . .
O7 O 0.6937(2) 0.4734(3) 0.58613(14) 0.0114(3) Uani 1 1 d D . .
H7A H 0.682(4) 0.525(4) 0.5207(14) 0.017 Uiso 1 1 d D . .
H7B H 0.731(4) 0.558(4) 0.6391(17) 0.017 Uiso 1 1 d D . .
O8 O 1.3279(2) 0.4170(3) 0.63545(15) 0.0119(4) Uani 1 1 d D . .
H8A H 1.242(2) 0.468(4) 0.649(3) 0.018 Uiso 1 1 d D . .
H8B H 1.414(2) 0.488(4) 0.673(2) 0.018 Uiso 1 1 d D . .

loop_
_atom_site_aniso_label
_atom_site_aniso_U_11
_atom_site_aniso_U_22
_atom_site_aniso_U_33
_atom_site_aniso_U_23
_atom_site_aniso_U_13
_atom_site_aniso_U_12
Fe1 0.00649(18) 0.00650(19) 0.00474(17) -0.00018(11) 0.00122(13) -0.00052(11)
P1 0.0059(3) 0.0069(3) 0.0055(3) -0.0005(2) 0.0013(2) -0.0001(2)
O1 0.0116(8) 0.0083(8) 0.0159(8) -0.0020(7) 0.0070(7) -0.0027(7)
O2 0.0106(8) 0.0115(8) 0.0065(8) -0.0003(6) 0.0006(6) 0.0014(7)
O3 0.0080(8) 0.0103(8) 0.0066(7) 0.0006(6) 0.0022(6) 0.0029(6)
O4 0.0081(7) 0.0084(8) 0.0063(7) -0.0010(6) 0.0006(6) -0.0003(6)
C1 0.0066(10) 0.0098(12) 0.0053(10) -0.0005(8) -0.0013(8) -0.0002(9)
O5 0.0110(8) 0.0090(8) 0.0104(8) 0.0002(6) 0.0054(7) 0.0011(6)
O6 0.0111(8) 0.0089(8) 0.0088(7) 0.0007(6) 0.0051(6) 0.0011(6)
O7 0.0148(9) 0.0091(8) 0.0080(8) -0.0011(6) 0.0002(7) 0.0012(7)
O8 0.0110(8) 0.0099(9) 0.0152(8) -0.0018(6) 0.0045(7) -0.0007(7)

loop_
_atom_type_symbol
_atom_type_description
_atom_type_scat_dispersion_real
_atom_type_scat_dispersion_imag
_atom_type_scat_source
C C 0.0033 0.0016 'International Tables Vol C Tables 4.2.6.8 and 6.1.1.4'
H H 0.0000 0.0000 'International Tables Vol C Tables 4.2.6.8 and 6.1.1.4'
O O 0.0106 0.0060 'International Tables Vol C Tables 4.2.6.8 and 6.1.1.4'
P P 0.1023 0.0942 'International Tables Vol C Tables 4.2.6.8 and 6.1.1.4'
Fe Fe 0.3463 0.8444 'International Tables Vol C Tables 4.2.6.8 and 6.1.1.4'

loop_
_geom_angle_atom_site_label_1
_geom_angle_atom_site_label_2
_geom_angle_atom_site_label_3
_geom_angle
_geom_angle_site_symmetry_1
_geom_angle_site_symmetry_3
_geom_angle_publ_flag
O2 Fe1 O3 93.62(7) 4_565 2_646 ?
O2 Fe1 O4 172.85(7) 4_565 . ?
O3 Fe1 O4 89.46(7) 2_646 . ?
O2 Fe1 O7 84.04(7) 4_565 . ?
O3 Fe1 O7 99.78(7) 2_646 . ?
O4 Fe1 O7 89.08(7) . . ?
O2 Fe1 O6 94.83(7) 4_565 3_756 ?
O3 Fe1 O6 90.53(7) 2_646 3_756 ?
O4 Fe1 O6 91.59(7) . 3_756 ?
O7 Fe1 O6 169.67(7) . 3_756 ?
O2 Fe1 O5 88.72(7) 4_565 . ?
O3 Fe1 O5 169.60(7) 2_646 . ?
O4 Fe1 O5 89.39(6) . . ?
O7 Fe1 O5 90.53(7) . . ?
O6 Fe1 O5 79.16(6) 3_756 . ?
O2 P1 O4 109.77(10) . . ?
O2 P1 O3 112.39(9) . . ?
O4 P1 O3 111.39(9) . . ?
O2 P1 O1 110.08(10) . . ?
O4 P1 O1 106.30(9) . . ?
O3 P1 O1 106.69(10) . . ?
P1 O1 H1A 112(2) . . ?
P1 O2 Fe1 151.57(11) . 4_666 ?
P1 O3 Fe1 138.95(10) . 2_656 ?
P1 O4 Fe1 137.07(10) . . ?
O5 C1 O6 127.2(2) . . ?
O5 C1 C1 116.8(2) . 3_756 ?
O6 C1 C1 116.0(2) . 3_756 ?
C1 O5 Fe1 113.27(15) . . ?
C1 O6 Fe1 114.60(14) . 3_756 ?
Fe1 O7 H7A 112(2) . . ?
Fe1 O7 H7B 124(2) . . ?
H7A O7 H7B 111(2) . . ?
H8A O8 H8B 106(2) . . ?

loop_
_geom_bond_atom_site_label_1
_geom_bond_atom_site_label_2
_geom_bond_distance
_geom_bond_site_symmetry_2
_geom_bond_publ_flag
Fe1 O2 1.9283(16) 4_565 ?
Fe1 O3 1.9450(16) 2_646 ?
Fe1 O4 1.9804(16) . ?
Fe1 O7 2.0322(17) . ?
Fe1 O6 2.0615(16) 3_756 ?
Fe1 O5 2.1025(16) . ?
P1 O2 1.5080(16) . ?
P1 O4 1.5300(17) . ?
P1 O3 1.5303(16) . ?
P1 O1 1.5720(17) . ?
O1 H1A 0.846(14) . ?
O2 Fe1 1.9283(16) 4_666 ?
O3 Fe1 1.9450(16) 2_656 ?
C1 O5 1.249(3) . ?
C1 O6 1.262(3) . ?
C1 C1 1.536(4) 3_756 ?
O6 Fe1 2.0615(16) 3_756 ?
O7 H7A 0.836(14) . ?
O7 H7B 0.831(14) . ?
O8 H8A 0.836(14) . ?
O8 H8B 0.844(14) . ?

loop_
_geom_hbond_atom_site_label_D
_geom_hbond_atom_site_label_H
_geom_hbond_atom_site_label_A
_geom_hbond_distance_DH
_geom_hbond_distance_HA
_geom_hbond_distance_DA
_geom_hbond_angle_DHA
_geom_hbond_site_symmetry_A
O7 H7B O3 0.831(14) 2.01(2) 2.696(2) 140(3) .
O8 H8A O1 0.836(14) 2.11(2) 2.807(2) 140(3) .
O7 H7A O8 0.836(14) 1.896(14) 2.717(2) 167(3) 3_766
O8 H8B O4 0.844(14) 2.088(19) 2.876(2) 155(3) 2_756
O1 H1A O8 0.846(14) 1.749(15) 2.594(2) 177(3) 2_756
